data_7007248
loop_
_publ_author_name
'Natrajan, Louise S.'
'Blake, Alexander J.'
'Wilson, Claire'
'Weinstein, Julia A.'
'Arnold, Polly L.'

_publ_section_title
;
 Group I cation templated formation of luminescent mono- and
 bis-substituted thionaphthol heterobimetallic complexes of Pr, Nd, Eu
 and Tb.
;
_journal_issue 37
_journal_name_full 'Dalton transactions (Cambridge, England : 2003)'
_journal_page_first 4465
_journal_page_last 4473
_journal_paper_doi 10.1039/b602242a
_journal_year 2006
_chemical_formula_moiety 'C66 H98 K Nd O8 S, 0.5(C6 H14)'
_chemical_formula_sum 'C69 H105 K Nd O8 S'
_chemical_formula_weight 1277.93
_chemical_name_systematic
;
?
;
_space_group_IT_number 2
_symmetry_cell_setting triclinic
_symmetry_space_group_name_Hall '-P 1'
_symmetry_space_group_name_H-M 'P -1'
_atom_sites_solution_hydrogens geom
_atom_sites_solution_primary direct
_atom_sites_solution_secondary difmap
_audit_creation_method SHELXL-97
_cell_angle_alpha 94.879(1)
_cell_angle_beta 103.170(1)
_cell_angle_gamma 90.743(1)
_cell_formula_units_Z 2
_cell_length_a 10.8384(8)
_cell_length_b 15.0949(12)
_cell_length_c 21.577(2)
_cell_measurement_reflns_used 3178
_cell_measurement_temperature 150(2)
_cell_measurement_theta_max 23.65
_cell_measurement_theta_min 2.25
_cell_volume 3422.9(5)
_computing_cell_refinement 'Bruker SAINT version 6.02a (Bruker, 2000)'
_computing_data_collection 'Bruker SMART version 5.624 (Bruker, 2001)'
_computing_data_reduction 'Bruker SAINT; Bruker SHELXTL (Bruker, 1997)'
_computing_molecular_graphics 'Bruker SHELXTL'
_computing_publication_material 'SHELXL-97; enCIFer (CCDC, 2003); PLATON (Spek, 2003)'
_computing_structure_refinement 'SHELXL-97 (Sheldrick, 1997)'
_computing_structure_solution 'SHELXS-97 (Sheldrick, 1990)'
_diffrn_ambient_temperature 150(2)
_diffrn_measured_fraction_theta_full 0.963
_diffrn_measured_fraction_theta_max 0.850
_diffrn_measurement_device_type 'Bruker SMART1000 CCD area detector'
_diffrn_measurement_method \w
_diffrn_radiation_monochromator graphite
_diffrn_radiation_source 'normal-focus sealed tube'
_diffrn_radiation_type MoK\a
_diffrn_radiation_wavelength 0.71073
_diffrn_reflns_av_R_equivalents 0.139
_diffrn_reflns_av_sigmaI/netI 0.294
_diffrn_reflns_limit_h_max 14
_diffrn_reflns_limit_h_min -14
_diffrn_reflns_limit_k_max 19
_diffrn_reflns_limit_k_min -19
_diffrn_reflns_limit_l_max 29
_diffrn_reflns_limit_l_min -29
_diffrn_reflns_number 29257
_diffrn_reflns_theta_full 27.50
_diffrn_reflns_theta_max 29.15
_diffrn_reflns_theta_min 1.93
_diffrn_standards_decay_% 0
_diffrn_standards_number 0
_exptl_absorpt_coefficient_mu 0.900
_exptl_absorpt_correction_T_max 1.000
_exptl_absorpt_correction_T_min 0.604
_exptl_absorpt_correction_type multi-scan
_exptl_absorpt_process_details 'Bruker SADABS version 2.03; Bruker, 2001)'
_exptl_crystal_colour colourless
_exptl_crystal_density_diffrn 1.240
_exptl_crystal_density_method 'not measured'
_exptl_crystal_description sphenoid
_exptl_crystal_F_000 1356
_exptl_crystal_size_max 0.19
_exptl_crystal_size_mid 0.12
_exptl_crystal_size_min 0.06
_refine_diff_density_max 1.56
_refine_diff_density_min -2.78
_refine_diff_density_rms 0.15
_refine_ls_extinction_coef 0.0074(6)
_refine_ls_extinction_expression Fc^*^=kFc[1+0.001xFc^2^\l^3^/sin(2\q)]^-1/4^
_refine_ls_extinction_method SHELXL
_refine_ls_goodness_of_fit_ref 0.85
_refine_ls_hydrogen_treatment constr
_refine_ls_matrix_type full
_refine_ls_number_parameters 700
_refine_ls_number_reflns 15691
_refine_ls_number_restraints 0
_refine_ls_restrained_S_all 0.85
_refine_ls_R_factor_all 0.201
_refine_ls_R_factor_gt 0.0772
_refine_ls_shift/su_max 0.003
_refine_ls_shift/su_mean 0.000
_refine_ls_structure_factor_coef Fsqd
_refine_ls_weighting_details 'calc w=1/[\s^2^(Fo^2^)+(0.0899P)^2^] where P=(Fo^2^+2Fc^2^)/3'
_refine_ls_weighting_scheme calc
_refine_ls_wR_factor_gt 0.168
_refine_ls_wR_factor_ref 0.213
_reflns_number_gt 6203
_reflns_number_total 15691
_reflns_threshold_expression >2\s(I)
_cod_data_source_file b602242a.txt
_cod_data_source_block NDDITH_compound_2a
_cod_depositor_comments
;
The following automatic conversions were performed:
'_symmetry_cell_setting' value 'Triclinic' changed to 'triclinic'
according to '/home/saulius/struct/CIF-dictionaries/cif_core.dic'
dictionary named 'cif_core.dic' version 2.4.1 from 2010-06-29.

Automatic conversion script
Id: cif_fix_enum 1527 2010-12-29 10:47:43Z saulius 
;
_cod_original_cell_volume 3422.8(8)
_cod_original_sg_symbol_H-M P-1
_cod_database_code 7007248

loop_
_symmetry_equiv_pos_as_xyz
'x, y, z'
'-x, -y, -z'

loop_
_atom_site_label
_atom_site_type_symbol
_atom_site_fract_x
_atom_site_fract_y
_atom_site_fract_z
_atom_site_U_iso_or_equiv
_atom_site_adp_type
_atom_site_occupancy
_atom_site_symmetry_multiplicity
_atom_site_calc_flag
_atom_site_refinement_flags
_atom_site_disorder_assembly
_atom_site_disorder_group
Nd1 Nd 2.00213(4) 1.35056(3) 1.28635(3) 0.03469(18) Uani 1 1 d . . .
K1 K 1.98223(18) 1.29349(13) 1.11564(11) 0.0508(6) Uani 1 1 d . . .
S1 S 1.74110(18) 1.24580(13) 1.23935(11) 0.0368(5) Uani 1 1 d . . .
O1 O 1.8591(5) 1.3986(3) 1.1997(3) 0.0432(16) Uani 1 1 d . . .
O2 O 1.9959(5) 1.2188(3) 1.2171(3) 0.0404(15) Uani 1 1 d . . .
O3 O 1.9851(5) 1.2609(4) 1.3676(3) 0.0474(16) Uani 1 1 d . . .
O4 O 2.2014(5) 1.3391(4) 1.3571(3) 0.0455(16) Uani 1 1 d . . .
O5 O 2.1439(5) 1.3780(3) 1.2172(3) 0.0408(15) Uani 1 1 d . . .
O6 O 2.0633(5) 1.5048(4) 1.3019(3) 0.0465(16) Uani 1 1 d . . .
O7 O 1.8615(5) 1.4300(4) 1.3515(3) 0.0544(18) Uani 1 1 d . . .
O8 O 1.8979(7) 1.2257(5) 0.9985(5) 0.084(2) Uani 1 1 d . . .
C11 C 1.7016(6) 1.2840(5) 1.1625(4) 0.0307(19) Uani 1 1 d . . .
C12 C 1.7622(7) 1.3642(5) 1.1561(4) 0.039(2) Uani 1 1 d . . .
C13 C 1.7169(7) 1.4086(5) 1.0988(5) 0.038(2) Uani 1 1 d . . .
C14 C 1.6227(7) 1.3687(5) 1.0513(5) 0.043(2) Uani 1 1 d . . .
H14A H 1.5953 1.3975 1.0133 0.051 Uiso 1 1 calc R . .
C15 C 1.4630(7) 1.2492(5) 1.0057(4) 0.037(2) Uani 1 1 d . . .
H15A H 1.4390 1.2793 0.9681 0.045 Uiso 1 1 calc R . .
C16 C 1.3991(7) 1.1715(5) 1.0093(5) 0.041(2) Uani 1 1 d . . .
C17 C 1.4415(7) 1.1289(5) 1.0652(4) 0.041(2) Uani 1 1 d . . .
H17A H 1.4033 1.0729 1.0684 0.050 Uiso 1 1 calc R . .
C18 C 1.5360(7) 1.1642(5) 1.1158(5) 0.043(2) Uani 1 1 d . . .
H18A H 1.5571 1.1341 1.1535 0.051 Uiso 1 1 calc R . .
C19 C 1.6016(7) 1.2439(5) 1.1126(4) 0.035(2) Uani 1 1 d . . .
C20 C 1.5643(7) 1.2865(5) 1.0561(5) 0.042(2) Uani 1 1 d . . .
C21 C 1.8180(7) 1.1426(5) 1.2340(4) 0.034(2) Uani 1 1 d . . .
C22 C 1.9417(7) 1.1436(5) 1.2257(4) 0.039(2) Uani 1 1 d . . .
C23 C 2.0094(7) 1.0620(5) 1.2264(4) 0.039(2) Uani 1 1 d . . .
C24 C 1.9502(7) 0.9871(5) 1.2381(4) 0.041(2) Uani 1 1 d . . .
H24A H 1.9936 0.9328 1.2383 0.050 Uiso 1 1 calc R . .
C25 C 1.7745(7) 0.9083(5) 1.2656(4) 0.038(2) Uani 1 1 d . . .
H25A H 1.8224 0.8560 1.2674 0.045 Uiso 1 1 calc R . .
C26 C 1.6585(7) 0.9040(5) 1.2785(4) 0.038(2) Uani 1 1 d . A .
C26A C 1.603(5) 0.743(3) 1.245(3) 0.078(18) Uiso 0.222(15) 1 d P A 2
H26A H 1.5443 0.7523 1.2044 0.117 Uiso 0.222(15) 1 calc PR A 2
H26B H 1.5787 0.6880 1.2608 0.117 Uiso 0.222(15) 1 calc PR A 2
H26C H 1.6894 0.7378 1.2378 0.117 Uiso 0.222(15) 1 calc PR A 2
C26B C 1.470(4) 0.825(3) 1.277(2) 0.059(14) Uiso 0.222(15) 1 d P A 2
H26D H 1.4425 0.8352 1.2313 0.088 Uiso 0.222(15) 1 calc PR A 2
H26E H 1.4454 0.8749 1.3028 0.088 Uiso 0.222(15) 1 calc PR A 2
H26F H 1.4309 0.7697 1.2844 0.088 Uiso 0.222(15) 1 calc PR A 2
C26C C 1.690(6) 0.806(4) 1.355(3) 0.11(2) Uiso 0.222(15) 1 d P A 2
H26G H 1.7714 0.7861 1.3471 0.162 Uiso 0.222(15) 1 calc PR A 2
H26H H 1.6538 0.7601 1.3760 0.162 Uiso 0.222(15) 1 calc PR A 2
H26I H 1.7028 0.8616 1.3823 0.162 Uiso 0.222(15) 1 calc PR A 2
C27 C 1.5913(7) 0.9841(5) 1.2756(5) 0.045(2) Uani 1 1 d . . .
H27A H 1.5088 0.9838 1.2838 0.054 Uiso 1 1 calc R . .
C28 C 1.6395(7) 1.0606(5) 1.2618(4) 0.039(2) Uani 1 1 d . . .
H28A H 1.5913 1.1126 1.2622 0.047 Uiso 1 1 calc R . .
C29 C 1.7591(7) 1.0661(5) 1.2466(4) 0.033(2) Uani 1 1 d . . .
C30 C 1.8287(7) 0.9865(5) 1.2497(4) 0.038(2) Uani 1 1 d . . .
C31 C 2.0516(8) 1.2385(5) 1.4184(5) 0.043(2) Uani 1 1 d . . .
C32 C 2.1818(8) 1.2590(5) 1.4413(4) 0.045(2) Uani 1 1 d . . .
H32A H 2.2243 1.2385 1.4807 0.054 Uiso 1 1 calc R . .
C33 C 2.2499(7) 1.3077(6) 1.4085(5) 0.039(2) Uani 1 1 d . . .
C41 C 2.2228(7) 1.4402(6) 1.2157(5) 0.043(2) Uani 1 1 d . . .
C42 C 2.2194(8) 1.5248(6) 1.2466(5) 0.050(3) Uani 1 1 d . . .
H42A H 2.2797 1.5675 1.2405 0.059 Uiso 1 1 calc R . .
C43 C 2.1382(7) 1.5545(6) 1.2854(5) 0.046(2) Uani 1 1 d . . .
C51 C 1.9122(9) 1.4650(7) 1.4161(6) 0.069(3) Uani 1 1 d . . .
H51A H 1.9782 1.5117 1.4180 0.083 Uiso 1 1 calc R . .
H51B H 1.9503 1.4173 1.4423 0.083 Uiso 1 1 calc R . .
C52 C 1.8021(11) 1.5036(10) 1.4402(7) 0.100(5) Uani 1 1 d . . .
H52A H 1.7613 1.4590 1.4608 0.120 Uiso 1 1 calc R . .
H52B H 1.8295 1.5565 1.4709 0.120 Uiso 1 1 calc R . .
C53 C 1.7172(13) 1.5274(8) 1.3818(7) 0.095(4) Uani 1 1 d . . .
H53A H 1.7321 1.5905 1.3755 0.114 Uiso 1 1 calc R . .
H53B H 1.6277 1.5188 1.3841 0.114 Uiso 1 1 calc R . .
C54 C 1.7446(11) 1.4687(9) 1.3287(7) 0.101(5) Uani 1 1 d . . .
H54A H 1.6770 1.4219 1.3139 0.121 Uiso 1 1 calc R . .
H54B H 1.7491 1.5035 1.2923 0.121 Uiso 1 1 calc R . .
C61 C 1.8227(13) 1.1472(10) 0.9951(8) 0.118(6) Uani 1 1 d . . .
H61A H 1.7889 1.1455 1.0339 0.142 Uiso 1 1 calc R . .
H61B H 1.8730 1.0937 0.9907 0.142 Uiso 1 1 calc R . .
C62 C 1.7173(14) 1.1514(10) 0.9373(8) 0.110(5) Uiso 1 1 d . . .
H62A H 1.7177 1.0993 0.9062 0.132 Uiso 1 1 calc R . .
H62B H 1.6344 1.1521 0.9493 0.132 Uiso 1 1 calc R . .
C63 C 1.7387(14) 1.2306(10) 0.9107(8) 0.113(5) Uiso 1 1 d . . .
H63A H 1.6799 1.2763 0.9208 0.135 Uiso 1 1 calc R . .
H63B H 1.7235 1.2196 0.8636 0.135 Uiso 1 1 calc R . .
C64 C 1.8756(14) 1.2627(10) 0.9386(8) 0.113(5) Uani 1 1 d . . .
H64A H 1.9331 1.2389 0.9121 0.136 Uiso 1 1 calc R . .
H64B H 1.8839 1.3285 0.9440 0.136 Uiso 1 1 calc R . .
C71 C 1.2332(14) 0.9492(9) 1.4100(7) 0.113(5) Uani 1 1 d . . .
H71A H 1.1771 0.9760 1.3747 0.169 Uiso 1 1 calc R . .
H71B H 1.1880 0.9415 1.4438 0.169 Uiso 1 1 calc R . .
H71C H 1.2590 0.8911 1.3943 0.169 Uiso 1 1 calc R . .
C72 C 1.3479(15) 1.0084(9) 1.4360(8) 0.110(5) Uani 1 1 d . . .
H72A H 1.3911 1.0171 1.4011 0.132 Uiso 1 1 calc R . .
H72B H 1.3204 1.0673 1.4506 0.132 Uiso 1 1 calc R . .
C73 C 1.4396(11) 0.9746(8) 1.4896(7) 0.100(5) Uani 1 1 d . . .
H73A H 1.3996 0.9738 1.5265 0.120 Uiso 1 1 calc R . .
H73B H 1.4576 0.9124 1.4770 0.120 Uiso 1 1 calc R . .
C130 C 1.7728(7) 1.5007(5) 1.0927(5) 0.047(3) Uani 1 1 d . . .
C131 C 1.7098(9) 1.5364(6) 1.0316(5) 0.063(3) Uani 1 1 d . . .
H13A H 1.7224 1.4962 0.9956 0.094 Uiso 1 1 calc R . .
H13B H 1.7466 1.5954 1.0295 0.094 Uiso 1 1 calc R . .
H13C H 1.6188 1.5411 1.0294 0.094 Uiso 1 1 calc R . .
C132 C 1.9155(8) 1.4983(6) 1.0959(5) 0.053(3) Uani 1 1 d . . .
H13D H 1.9305 1.4578 1.0606 0.080 Uiso 1 1 calc R . .
H13E H 1.9593 1.4773 1.1366 0.080 Uiso 1 1 calc R . .
H13F H 1.9479 1.5582 1.0925 0.080 Uiso 1 1 calc R . .
C133 C 1.7515(9) 1.5662(5) 1.1495(5) 0.054(3) Uani 1 1 d . . .
H13G H 1.6606 1.5692 1.1479 0.081 Uiso 1 1 calc R . .
H13H H 1.7856 1.6256 1.1461 0.081 Uiso 1 1 calc R . .
H13I H 1.7952 1.5448 1.1902 0.081 Uiso 1 1 calc R . .
C160 C 1.2928(7) 1.1291(6) 0.9551(5) 0.046(2) Uani 1 1 d . . .
C161 C 1.1772(9) 1.1108(8) 0.9832(5) 0.070(3) Uani 1 1 d . . .
H16A H 1.1078 1.0835 0.9493 0.105 Uiso 1 1 calc R . .
H16B H 1.1498 1.1669 1.0012 0.105 Uiso 1 1 calc R . .
H16C H 1.2005 1.0703 1.0168 0.105 Uiso 1 1 calc R . .
C162 C 1.3347(10) 1.0412(6) 0.9284(6) 0.080(4) Uani 1 1 d . . .
H16D H 1.4078 1.0518 0.9101 0.121 Uiso 1 1 calc R . .
H16E H 1.2649 1.0132 0.8951 0.121 Uiso 1 1 calc R . .
H16F H 1.3583 1.0019 0.9628 0.121 Uiso 1 1 calc R . .
C163 C 1.2514(9) 1.1885(6) 0.9031(5) 0.068(3) Uani 1 1 d . . .
H16G H 1.3228 1.2013 0.8840 0.103 Uiso 1 1 calc R . .
H16H H 1.2223 1.2442 0.9208 0.103 Uiso 1 1 calc R . .
H16I H 1.1819 1.1590 0.8703 0.103 Uiso 1 1 calc R . .
C230 C 2.1454(7) 1.0592(5) 1.2159(5) 0.045(2) Uani 1 1 d . . .
C231 C 2.2326(8) 1.1208(6) 1.2687(6) 0.066(3) Uani 1 1 d . . .
H23A H 2.2012 1.1814 1.2677 0.099 Uiso 1 1 calc R . .
H23B H 2.3188 1.1210 1.2616 0.099 Uiso 1 1 calc R . .
H23C H 2.2335 1.0994 1.3104 0.099 Uiso 1 1 calc R . .
C232 C 2.1964(8) 0.9657(6) 1.2167(5) 0.054(3) Uani 1 1 d . . .
H23D H 2.1419 0.9265 1.1826 0.081 Uiso 1 1 calc R . .
H23E H 2.1975 0.9433 1.2581 0.081 Uiso 1 1 calc R . .
H23F H 2.2828 0.9672 1.2099 0.081 Uiso 1 1 calc R . .
C233 C 2.1475(9) 1.0905(6) 1.1511(5) 0.059(3) Uani 1 1 d . . .
H23G H 2.0923 1.0509 1.1175 0.088 Uiso 1 1 calc R . .
H23H H 2.2344 1.0893 1.1450 0.088 Uiso 1 1 calc R . .
H23I H 2.1172 1.1513 1.1491 0.088 Uiso 1 1 calc R . .
C260 C 1.6005(8) 0.8191(6) 1.2923(5) 0.049(3) Uani 1 1 d . . .
C261 C 1.4846(11) 0.7908(8) 1.2383(6) 0.050(4) Uiso 0.778(15) 1 d P A 1
H26J H 1.4744 0.8333 1.2057 0.075 Uiso 0.778(15) 1 calc PR A 1
H26K H 1.4085 0.7898 1.2556 0.075 Uiso 0.778(15) 1 calc PR A 1
H26L H 1.4967 0.7314 1.2190 0.075 Uiso 0.778(15) 1 calc PR A 1
C262 C 1.6895(12) 0.7434(8) 1.2977(7) 0.060(4) Uiso 0.778(15) 1 d P A 1
H26M H 1.6767 0.7083 1.2562 0.090 Uiso 0.778(15) 1 calc PR A 1
H26N H 1.6728 0.7055 1.3297 0.090 Uiso 0.778(15) 1 calc PR A 1
H26O H 1.7772 0.7669 1.3106 0.090 Uiso 0.778(15) 1 calc PR A 1
C263 C 1.5624(13) 0.8358(9) 1.3572(7) 0.067(4) Uiso 0.778(15) 1 d P A 1
H26P H 1.4744 0.8546 1.3498 0.100 Uiso 0.778(15) 1 calc PR A 1
H26Q H 1.6182 0.8826 1.3840 0.100 Uiso 0.778(15) 1 calc PR A 1
H26R H 1.5703 0.7809 1.3787 0.100 Uiso 0.778(15) 1 calc PR A 1
C310 C 1.9805(8) 1.1811(6) 1.4567(5) 0.051(3) Uani 1 1 d . . .
C311 C 1.9316(11) 1.0983(7) 1.4141(6) 0.084(4) Uani 1 1 d . . .
H31A H 2.0032 1.0638 1.4060 0.126 Uiso 1 1 calc R . .
H31B H 1.8797 1.1146 1.3736 0.126 Uiso 1 1 calc R . .
H31C H 1.8799 1.0623 1.4351 0.126 Uiso 1 1 calc R . .
C312 C 1.8724(10) 1.2350(8) 1.4707(7) 0.088(4) Uani 1 1 d . . .
H31D H 1.8244 1.2009 1.4946 0.132 Uiso 1 1 calc R . .
H31E H 1.8164 1.2488 1.4304 0.132 Uiso 1 1 calc R . .
H31F H 1.9060 1.2906 1.4962 0.132 Uiso 1 1 calc R . .
C313 C 2.0601(10) 1.1577(7) 1.5185(5) 0.073(3) Uani 1 1 d . . .
H31G H 2.1305 1.1218 1.5105 0.110 Uiso 1 1 calc R . .
H31H H 2.0085 1.1235 1.5406 0.110 Uiso 1 1 calc R . .
H31I H 2.0938 1.2123 1.5453 0.110 Uiso 1 1 calc R . .
C330 C 2.3934(8) 1.3243(6) 1.4330(5) 0.048(2) Uani 1 1 d . . .
C331 C 2.4228(9) 1.4214(6) 1.4270(6) 0.064(3) Uani 1 1 d . . .
H33A H 2.3925 1.4344 1.3825 0.097 Uiso 1 1 calc R . .
H33B H 2.5146 1.4332 1.4403 0.097 Uiso 1 1 calc R . .
H33C H 2.3804 1.4592 1.4544 0.097 Uiso 1 1 calc R . .
C332 C 2.4423(8) 1.3056(7) 1.5018(5) 0.063(3) Uani 1 1 d . . .
H33D H 2.4252 1.2429 1.5064 0.094 Uiso 1 1 calc R . .
H33E H 2.3995 1.3433 1.5291 0.094 Uiso 1 1 calc R . .
H33F H 2.5338 1.3186 1.5145 0.094 Uiso 1 1 calc R . .
C333 C 2.4581(8) 1.2654(7) 1.3901(6) 0.073(4) Uani 1 1 d . . .
H33G H 2.4266 1.2782 1.3456 0.109 Uiso 1 1 calc R . .
H33H H 2.4394 1.2028 1.3943 0.109 Uiso 1 1 calc R . .
H33I H 2.5499 1.2773 1.4028 0.109 Uiso 1 1 calc R . .
C410 C 2.3269(8) 1.4136(7) 1.1806(5) 0.056(3) Uani 1 1 d . . .
C411 C 2.3982(12) 1.4928(9) 1.1658(7) 0.099(4) Uiso 1 1 d . . .
H41A H 2.3395 1.5286 1.1373 0.148 Uiso 1 1 calc R . .
H41B H 2.4652 1.4721 1.1448 0.148 Uiso 1 1 calc R . .
H41C H 2.4362 1.5292 1.2056 0.148 Uiso 1 1 calc R . .
C412 C 2.4205(9) 1.3611(9) 1.2243(6) 0.085(4) Uani 1 1 d . . .
H41D H 2.3769 1.3091 1.2349 0.127 Uiso 1 1 calc R . .
H41E H 2.4583 1.3985 1.2636 0.127 Uiso 1 1 calc R . .
H41F H 2.4873 1.3413 1.2030 0.127 Uiso 1 1 calc R . .
C413 C 2.2726(9) 1.3561(7) 1.1207(5) 0.066(3) Uani 1 1 d . . .
H41G H 2.2295 1.3036 1.1309 0.098 Uiso 1 1 calc R . .
H41H H 2.3410 1.3371 1.1002 0.098 Uiso 1 1 calc R . .
H41I H 2.2117 1.3896 1.0916 0.098 Uiso 1 1 calc R . .
C430 C 2.1409(8) 1.6546(6) 1.3103(5) 0.048(2) Uani 1 1 d . . .
C431 C 2.2562(12) 1.6710(9) 1.3616(6) 0.097(4) Uiso 1 1 d . . .
H43A H 2.2616 1.7336 1.3786 0.145 Uiso 1 1 calc R . .
H43B H 2.3308 1.6573 1.3445 0.145 Uiso 1 1 calc R . .
H43C H 2.2531 1.6330 1.3959 0.145 Uiso 1 1 calc R . .
C432 C 2.0243(11) 1.6756(7) 1.3333(7) 0.096(5) Uani 1 1 d . . .
H43D H 2.0275 1.7387 1.3489 0.144 Uiso 1 1 calc R . .
H43E H 2.0190 1.6390 1.3680 0.144 Uiso 1 1 calc R . .
H43F H 1.9497 1.6630 1.2980 0.144 Uiso 1 1 calc R . .
C433 C 2.1439(13) 1.7135(7) 1.2562(7) 0.094(4) Uani 1 1 d . . .
H43G H 2.1461 1.7763 1.2725 0.141 Uiso 1 1 calc R . .
H43H H 2.0680 1.7006 1.2217 0.141 Uiso 1 1 calc R . .
H43I H 2.2197 1.7014 1.2397 0.141 Uiso 1 1 calc R . .

loop_
_atom_site_aniso_label
_atom_site_aniso_U_11
_atom_site_aniso_U_22
_atom_site_aniso_U_33
_atom_site_aniso_U_23
_atom_site_aniso_U_13
_atom_site_aniso_U_12
Nd1 0.0203(2) 0.0272(2) 0.0549(4) -0.0001(2) 0.00652(19) -0.00066(15)
K1 0.0408(11) 0.0464(12) 0.0638(16) 0.0023(11) 0.0096(10) 0.0062(9)
S1 0.0252(10) 0.0279(10) 0.0551(15) 0.0025(10) 0.0053(10) 0.0036(8)
O1 0.028(3) 0.031(3) 0.065(4) 0.000(3) 0.002(3) -0.006(2)
O2 0.032(3) 0.027(3) 0.061(4) -0.001(3) 0.011(3) 0.000(2)
O3 0.037(3) 0.052(4) 0.049(4) 0.011(3) -0.002(3) 0.002(3)
O4 0.024(3) 0.050(4) 0.062(5) 0.017(3) 0.004(3) -0.005(3)
O5 0.027(3) 0.038(3) 0.056(4) 0.007(3) 0.007(3) -0.002(2)
O6 0.028(3) 0.036(3) 0.075(5) -0.009(3) 0.016(3) -0.006(3)
O7 0.035(3) 0.045(4) 0.076(5) -0.016(4) 0.006(3) 0.000(3)
O8 0.072(5) 0.065(5) 0.106(7) -0.006(5) 0.010(5) -0.015(4)
C11 0.021(4) 0.031(4) 0.038(5) -0.001(4) 0.003(4) 0.005(3)
C12 0.026(4) 0.026(4) 0.058(6) 0.006(4) 0.000(4) 0.005(3)
C13 0.024(4) 0.027(4) 0.064(7) 0.001(4) 0.011(4) 0.004(3)
C14 0.030(4) 0.036(5) 0.067(7) 0.011(5) 0.020(5) 0.006(4)
C15 0.026(4) 0.032(4) 0.052(6) -0.002(4) 0.008(4) 0.006(3)
C16 0.028(4) 0.030(4) 0.061(7) -0.004(4) 0.006(4) 0.005(3)
C17 0.033(4) 0.031(4) 0.055(6) -0.001(4) 0.000(4) 0.002(4)
C18 0.034(5) 0.034(5) 0.062(7) -0.001(4) 0.015(4) 0.004(4)
C19 0.018(4) 0.031(4) 0.056(6) 0.005(4) 0.006(4) 0.009(3)
C20 0.023(4) 0.030(4) 0.074(7) 0.005(4) 0.009(4) 0.005(3)
C21 0.025(4) 0.027(4) 0.048(6) -0.003(4) 0.006(4) 0.002(3)
C22 0.031(4) 0.033(4) 0.052(6) -0.001(4) 0.005(4) -0.004(4)
C23 0.025(4) 0.030(4) 0.056(6) -0.002(4) -0.004(4) 0.000(3)
C24 0.034(5) 0.027(4) 0.061(7) 0.005(4) 0.007(4) 0.005(4)
C25 0.028(4) 0.025(4) 0.059(6) 0.006(4) 0.007(4) 0.003(3)
C26 0.034(4) 0.031(4) 0.047(6) 0.003(4) 0.003(4) -0.006(4)
C27 0.023(4) 0.039(5) 0.071(7) 0.004(5) 0.011(4) -0.002(4)
C28 0.026(4) 0.032(4) 0.058(6) 0.007(4) 0.006(4) -0.001(3)
C29 0.023(4) 0.040(5) 0.037(5) 0.008(4) 0.004(4) -0.002(3)
C30 0.029(4) 0.028(4) 0.050(6) -0.004(4) -0.002(4) 0.001(3)
C31 0.038(5) 0.036(5) 0.057(7) -0.001(5) 0.015(5) 0.001(4)
C32 0.050(5) 0.039(5) 0.038(6) -0.003(4) -0.004(5) 0.002(4)
C33 0.029(4) 0.041(5) 0.043(6) 0.002(4) -0.002(4) 0.004(4)
C41 0.026(4) 0.044(5) 0.059(7) 0.000(5) 0.009(4) -0.003(4)
C42 0.032(5) 0.046(5) 0.070(7) -0.004(5) 0.015(5) -0.018(4)
C43 0.024(4) 0.040(5) 0.072(7) -0.001(5) 0.011(5) -0.008(4)
C51 0.047(6) 0.054(6) 0.107(10) -0.015(6) 0.028(6) -0.003(5)
C52 0.071(8) 0.119(12) 0.113(13) -0.024(10) 0.037(9) 0.011(8)
C53 0.107(11) 0.065(8) 0.136(14) 0.026(8) 0.068(10) 0.038(7)
C54 0.060(7) 0.119(11) 0.112(11) -0.039(9) 0.010(7) 0.052(7)
C61 0.097(11) 0.110(12) 0.149(16) -0.007(11) 0.037(11) -0.027(9)
C64 0.107(11) 0.112(12) 0.114(13) 0.034(10) 0.005(10) -0.017(9)
C71 0.135(13) 0.082(10) 0.134(14) 0.014(9) 0.059(11) -0.022(9)
C72 0.148(14) 0.087(10) 0.125(14) 0.041(10) 0.077(12) 0.046(10)
C73 0.103(11) 0.068(9) 0.139(14) 0.015(9) 0.047(11) 0.024(7)
C130 0.029(4) 0.035(5) 0.076(7) 0.021(5) 0.005(5) -0.002(4)
C131 0.055(6) 0.039(5) 0.081(8) 0.022(5) -0.018(6) -0.012(4)
C132 0.038(5) 0.047(5) 0.074(8) 0.019(5) 0.006(5) 0.001(4)
C133 0.052(6) 0.032(5) 0.072(8) -0.002(5) 0.006(5) -0.002(4)
C160 0.027(4) 0.039(5) 0.067(7) -0.007(5) 0.005(4) -0.003(4)
C161 0.053(6) 0.093(8) 0.057(7) 0.005(6) 0.001(5) -0.015(6)
C162 0.076(8) 0.048(6) 0.095(10) -0.030(6) -0.014(7) 0.008(5)
C163 0.059(6) 0.046(6) 0.080(8) -0.001(6) -0.025(6) -0.006(5)
C230 0.031(4) 0.027(4) 0.077(8) 0.000(5) 0.013(5) 0.003(3)
C231 0.025(4) 0.051(6) 0.118(10) -0.006(6) 0.013(5) 0.002(4)
C232 0.027(4) 0.047(5) 0.090(8) -0.008(5) 0.024(5) 0.011(4)
C233 0.047(6) 0.057(6) 0.082(8) 0.020(6) 0.027(6) 0.018(5)
C260 0.032(5) 0.037(5) 0.075(8) 0.001(5) 0.009(5) -0.004(4)
C310 0.040(5) 0.050(6) 0.064(7) 0.016(5) 0.005(5) 0.003(4)
C311 0.101(9) 0.065(7) 0.085(9) 0.015(7) 0.018(8) -0.032(7)
C312 0.073(8) 0.090(9) 0.120(12) 0.045(8) 0.051(8) 0.007(7)
C313 0.067(7) 0.083(8) 0.073(9) 0.029(7) 0.015(6) -0.008(6)
C330 0.033(5) 0.049(5) 0.054(7) -0.001(5) -0.003(4) -0.004(4)
C331 0.041(5) 0.055(6) 0.090(9) 0.006(6) 0.003(6) -0.012(5)
C332 0.035(5) 0.083(8) 0.062(8) 0.002(6) -0.002(5) 0.004(5)
C333 0.033(5) 0.069(7) 0.111(10) -0.014(7) 0.013(6) 0.010(5)
C410 0.032(5) 0.074(7) 0.065(7) -0.009(6) 0.018(5) -0.009(5)
C412 0.038(6) 0.143(11) 0.074(9) 0.000(8) 0.016(6) 0.041(7)
C413 0.046(6) 0.060(6) 0.096(9) -0.012(6) 0.034(6) -0.003(5)
C430 0.036(5) 0.043(5) 0.067(7) 0.000(5) 0.016(5) -0.011(4)
C432 0.077(8) 0.045(6) 0.168(14) -0.029(8) 0.047(9) 0.005(6)
C433 0.135(12) 0.043(6) 0.117(12) 0.015(7) 0.052(10) -0.002(7)

loop_
_atom_type_symbol
_atom_type_description
_atom_type_scat_dispersion_real
_atom_type_scat_dispersion_imag
_atom_type_scat_source
C C 0.0033 0.0016 'International Tables Vol C Tables 4.2.6.8 and 6.1.1.4'
H H 0.0000 0.0000 'International Tables Vol C Tables 4.2.6.8 and 6.1.1.4'
O O 0.0106 0.0060 'International Tables Vol C Tables 4.2.6.8 and 6.1.1.4'
S S 0.1246 0.1234 'International Tables Vol C Tables 4.2.6.8 and 6.1.1.4'
Nd Nd -0.1943 3.0179 'International Tables Vol C Tables 4.2.6.8 and 6.1.1.4'
K K 0.2009 0.2494 'International Tables Vol C Tables 4.2.6.8 and 6.1.1.4'

loop_
_geom_angle_atom_site_label_1
_geom_angle_atom_site_label_2
_geom_angle_atom_site_label_3
_geom_angle
_geom_angle_site_symmetry_1
_geom_angle_site_symmetry_3
_geom_angle_publ_flag
O1 Nd1 O3 134.2(2) . . y
O1 Nd1 O4 156.5(2) . . y
O3 Nd1 O4 69.3(2) . . y
O1 Nd1 O2 83.34(19) . . y
O3 Nd1 O2 88.3(2) . . y
O4 Nd1 O2 100.6(2) . . y
O1 Nd1 O6 81.45(19) . . y
O3 Nd1 O6 125.2(2) . . ?
O4 Nd1 O6 82.0(2) . . ?
O2 Nd1 O6 143.8(2) . . ?
O1 Nd1 O5 79.87(19) . . ?
O3 Nd1 O5 139.81(19) . . ?
O4 Nd1 O5 79.1(2) . . ?
O2 Nd1 O5 73.44(19) . . ?
O6 Nd1 O5 71.67(19) . . ?
O1 Nd1 O7 84.2(2) . . ?
O3 Nd1 O7 72.9(2) . . ?
O4 Nd1 O7 106.3(2) . . ?
O2 Nd1 O7 138.56(18) . . ?
O6 Nd1 O7 71.95(19) . . ?
O5 Nd1 O7 141.99(19) . . ?
O1 Nd1 S1 62.28(13) . . ?
O3 Nd1 S1 73.91(14) . . ?
O4 Nd1 S1 140.00(14) . . ?
O2 Nd1 S1 62.61(13) . . ?
O6 Nd1 S1 133.82(13) . . ?
O5 Nd1 S1 123.59(14) . . ?
O7 Nd1 S1 76.62(13) . . ?
O1 Nd1 K1 51.56(15) . . ?
O3 Nd1 K1 130.90(15) . . ?
O4 Nd1 K1 117.30(16) . . ?
O2 Nd1 K1 43.06(15) . . ?
O6 Nd1 K1 103.51(16) . . ?
O5 Nd1 K1 47.06(13) . . ?
O7 Nd1 K1 135.27(15) . . ?
S1 Nd1 K1 76.54(5) . . ?
O2 K1 O8 128.0(2) . . y
O2 K1 O5 66.81(17) . . y
O8 K1 O5 158.1(2) . . y
O2 K1 O1 70.28(18) . . y
O8 K1 O1 130.8(2) . . y
O5 K1 O1 66.36(16) . . y
O2 K1 C12 79.3(2) . . ?
O8 K1 C12 105.5(3) . . ?
O5 K1 C12 92.5(2) . . ?
O1 K1 C12 26.14(18) . . ?
O2 K1 C132 126.0(2) . . ?
O8 K1 C132 98.8(3) . . ?
O5 K1 C132 78.8(2) . . ?
O1 K1 C132 58.0(2) . . ?
C12 K1 C132 61.5(2) . . ?
O2 K1 C413 104.5(3) . . ?
O8 K1 C413 103.8(3) . . ?
O5 K1 C413 54.4(2) . . ?
O1 K1 C413 115.2(2) . . ?
C12 K1 C413 138.4(2) . . ?
C132 K1 C413 85.6(2) . . ?
O2 K1 C13 104.7(2) . . ?
O8 K1 C13 87.6(2) . . ?
O5 K1 C13 104.94(19) . . ?
O1 K1 C13 44.2(2) . . ?
C12 K1 C13 25.5(2) . . ?
C132 K1 C13 45.5(2) . . ?
C413 K1 C13 131.1(2) . . ?
O2 K1 C61 106.1(3) . . ?
O8 K1 C61 22.8(3) . . ?
O5 K1 C61 166.8(3) . . ?
O1 K1 C61 122.9(3) . . ?
C12 K1 C61 97.1(3) . . ?
C132 K1 C61 113.8(3) . . ?
C413 K1 C61 120.3(3) . . ?
C13 K1 C61 87.4(3) . . ?
O2 K1 C11 66.18(18) . . ?
O8 K1 C11 97.5(2) . . ?
O5 K1 C11 103.92(19) . . ?
O1 K1 C11 43.11(16) . . ?
C12 K1 C11 23.85(19) . . ?
C132 K1 C11 84.6(2) . . ?
C413 K1 C11 157.7(2) . . ?
C13 K1 C11 42.4(2) . . ?
C61 K1 C11 82.0(3) . . ?
O2 K1 C22 16.89(17) . . ?
O8 K1 C22 111.6(2) . . ?
O5 K1 C22 83.66(18) . . ?
O1 K1 C22 77.37(19) . . ?
C12 K1 C22 78.9(2) . . ?
C132 K1 C22 135.3(2) . . ?
C413 K1 C22 116.2(3) . . ?
C13 K1 C22 102.3(2) . . ?
C61 K1 C22 89.3(3) . . ?
C11 K1 C22 60.35(19) . . ?
O2 K1 Nd1 39.98(12) . . ?
O8 K1 Nd1 160.4(2) . . ?
O5 K1 Nd1 41.42(13) . . ?
O1 K1 Nd1 39.16(12) . . ?
C12 K1 Nd1 60.77(18) . . ?
C132 K1 Nd1 87.0(2) . . ?
C413 K1 Nd1 95.3(2) . . ?
C13 K1 Nd1 83.08(17) . . ?
C61 K1 Nd1 138.9(3) . . ?
C11 K1 Nd1 64.25(14) . . ?
C22 K1 Nd1 54.36(14) . . ?
C11 S1 C21 108.4(4) . . y
C11 S1 Nd1 96.8(2) . . ?
C21 S1 Nd1 91.5(2) . . ?
C12 O1 Nd1 136.8(5) . . ?
C12 O1 K1 78.4(5) . . ?
Nd1 O1 K1 89.28(17) . . ?
C22 O2 Nd1 122.8(5) . . ?
C22 O2 K1 129.3(5) . . ?
Nd1 O2 K1 96.96(19) . . ?
C31 O3 Nd1 138.9(6) . . ?
C33 O4 Nd1 140.4(5) . . ?
C41 O5 Nd1 134.2(6) . . ?
C41 O5 K1 126.0(6) . . ?
Nd1 O5 K1 91.52(16) . . ?
C43 O6 Nd1 137.8(6) . . ?
C54 O7 C51 109.0(8) . . ?
C54 O7 Nd1 127.7(7) . . ?
C51 O7 Nd1 120.8(5) . . ?
C61 O8 C64 111.5(10) . . ?
C61 O8 K1 111.9(9) . . ?
C64 O8 K1 132.9(8) . . ?
C12 C11 C19 121.4(8) . . ?
C12 C11 S1 115.4(6) . . ?
C19 C11 S1 122.6(6) . . ?
C12 C11 K1 57.0(4) . . ?
C19 C11 K1 111.7(5) . . ?
S1 C11 K1 104.9(3) . . y
O1 C12 C11 121.9(8) . . ?
O1 C12 C13 119.6(7) . . ?
C11 C12 C13 118.5(7) . . ?
O1 C12 K1 75.5(4) . . y
C11 C12 K1 99.2(5) . . ?
C13 C12 K1 94.4(5) . . ?
C14 C13 C12 119.3(7) . . ?
C14 C13 C130 120.7(8) . . ?
C12 C13 C130 120.0(7) . . ?
C14 C13 K1 111.1(5) . . ?
C12 C13 K1 60.1(4) . . ?
C130 C13 K1 98.8(4) . . ?
C13 C14 C20 122.7(9) . . ?
C16 C15 C20 122.7(9) . . ?
C15 C16 C17 115.9(8) . . ?
C15 C16 C160 123.5(9) . . ?
C17 C16 C160 120.6(7) . . ?
C18 C17 C16 123.2(8) . . ?
C17 C18 C19 121.2(9) . . ?
C18 C19 C20 116.8(8) . . ?
C18 C19 C11 124.5(8) . . ?
C20 C19 C11 118.6(7) . . ?
C19 C20 C14 119.4(8) . . ?
C19 C20 C15 120.2(7) . . ?
C14 C20 C15 120.4(9) . . ?
C29 C21 C22 122.1(7) . . ?
C29 C21 S1 118.8(6) . . ?
C22 C21 S1 118.6(6) . . ?
O2 C22 C21 119.9(7) . . ?
O2 C22 C23 120.5(7) . . ?
C21 C22 C23 119.5(7) . . ?
C21 C22 K1 111.5(5) . . ?
C23 C22 K1 118.0(6) . . ?
C24 C23 C22 117.8(7) . . ?
C24 C23 C230 120.7(7) . . ?
C22 C23 C230 121.5(7) . . ?
C23 C24 C30 123.0(7) . . ?
C26 C25 C30 123.7(7) . . ?
C25 C26 C27 115.9(7) . . ?
C25 C26 C260 122.7(7) . . ?
C27 C26 C260 121.4(7) . . ?
C28 C27 C26 122.8(8) . . ?
C27 C28 C29 122.2(8) . . ?
C21 C29 C28 126.1(7) . . ?
C21 C29 C30 117.8(7) . . ?
C28 C29 C30 115.9(7) . . ?
C24 C30 C25 120.8(7) . . ?
C24 C30 C29 119.7(7) . . ?
C25 C30 C29 119.5(7) . . ?
O3 C31 C32 125.3(9) . . ?
O3 C31 C310 114.8(7) . . ?
C32 C31 C310 119.9(9) . . ?
C33 C32 C31 122.3(9) . . ?
O4 C33 C32 123.3(8) . . ?
O4 C33 C330 115.8(8) . . ?
C32 C33 C330 120.9(8) . . ?
O5 C41 C42 122.6(8) . . ?
O5 C41 C410 114.9(8) . . ?
C42 C41 C410 122.5(8) . . ?
C41 C42 C43 128.0(8) . . ?
O6 C43 C42 123.1(8) . . ?
O6 C43 C430 116.8(8) . . ?
C42 C43 C430 120.1(8) . . ?
O7 C51 C52 106.2(9) . . ?
C53 C52 C51 102.5(12) . . ?
C52 C53 C54 106.9(10) . . ?
O7 C54 C53 107.5(10) . . ?
O8 C61 C62 105.2(13) . . ?
O8 C61 K1 45.3(6) . . ?
C62 C61 K1 136.3(10) . . ?
C63 C62 C61 106.3(13) . . ?
C62 C63 C64 108.4(13) . . ?
O8 C64 C63 100.2(11) . . ?
C73 C72 C71 114.3(12) . . ?
C73 C73 C72 115.3(16) 2_878 . ?
C131 C130 C132 108.1(8) . . ?
C131 C130 C13 111.6(7) . . ?
C132 C130 C13 111.8(7) . . ?
C131 C130 C133 108.5(7) . . ?
C132 C130 C133 108.3(7) . . ?
C13 C130 C133 108.4(8) . . ?
C130 C132 K1 103.8(5) . . ?
C163 C160 C162 110.3(9) . . ?
C163 C160 C16 112.7(7) . . ?
C162 C160 C16 109.9(7) . . ?
C163 C160 C161 107.3(8) . . ?
C162 C160 C161 108.5(8) . . ?
C16 C160 C161 108.0(8) . . ?
C233 C230 C232 106.9(8) . . ?
C233 C230 C231 109.5(8) . . ?
C232 C230 C231 109.3(7) . . ?
C233 C230 C23 109.9(7) . . ?
C232 C230 C23 112.3(7) . . ?
C231 C230 C23 108.8(7) . . ?
C26B C260 C26 108(2) . . ?
C26A C260 C26 114(2) . . ?
C262 C260 C26 113.3(8) . . ?
C26A C260 C26C 110(3) . . ?
C26 C260 C26C 99(3) . . ?
C262 C260 C261 107.5(9) . . ?
C26 C260 C261 109.5(9) . . ?
C262 C260 C263 107.4(10) . . ?
C26 C260 C263 108.1(8) . . ?
C261 C260 C263 111.0(9) . . ?
C313 C310 C311 110.3(9) . . ?
C313 C310 C312 108.1(10) . . ?
C311 C310 C312 110.7(9) . . ?
C313 C310 C31 114.1(8) . . ?
C311 C310 C31 106.7(9) . . ?
C312 C310 C31 106.8(8) . . ?
C332 C330 C331 108.4(8) . . ?
C332 C330 C333 109.9(8) . . ?
C331 C330 C333 109.6(9) . . ?
C332 C330 C33 113.8(8) . . ?
C331 C330 C33 107.7(7) . . ?
C333 C330 C33 107.4(7) . . ?
C413 C410 C412 108.6(9) . . ?
C413 C410 C411 110.0(10) . . ?
C412 C410 C411 107.5(9) . . ?
C413 C410 C41 110.6(7) . . ?
C412 C410 C41 107.1(9) . . ?
C411 C410 C41 112.9(9) . . ?
C410 C413 K1 110.8(6) . . ?
C431 C430 C432 112.0(10) . . ?
C431 C430 C433 110.3(9) . . ?
C432 C430 C433 107.1(9) . . ?
C431 C430 C43 106.9(9) . . ?
C432 C430 C43 110.4(7) . . ?
C433 C430 C43 110.3(9) . . ?

loop_
_geom_bond_atom_site_label_1
_geom_bond_atom_site_label_2
_geom_bond_distance
_geom_bond_site_symmetry_2
_geom_bond_publ_flag
Nd1 O1 2.316(6) . y
Nd1 O2 2.374(5) . y
Nd1 O3 2.342(6) . y
Nd1 O4 2.362(6) . y
Nd1 O5 2.427(6) . y
Nd1 O6 2.388(5) . y
Nd1 O7 2.545(6) . y
Nd1 S1 3.136(2) . y
Nd1 K1 3.667(2) . y
K1 O1 2.873(6) . y
K1 O2 2.523(6) . y
K1 O5 2.686(6) . y
K1 O8 2.600(9) . y
K1 C12 2.906(8) . y
K1 C132 3.225(9) . y
K1 C413 3.250(10) . y
K1 C13 3.343(8) . y
K1 C61 3.392(15) . y
K1 C11 3.422(8) . y
K1 C22 3.509(9) . y
S1 C11 1.764(8) . y
S1 C21 1.783(7) . y
O1 C12 1.307(9) . y
O2 C22 1.318(9) . y
O3 C31 1.243(10) . ?
O4 C33 1.249(10) . ?
O5 C41 1.269(9) . ?
O6 C43 1.229(10) . ?
O7 C54 1.404(11) . ?
O7 C51 1.427(12) . ?
O8 C61 1.416(14) . ?
O8 C64 1.422(15) . ?
C11 C12 1.402(10) . ?
C11 C19 1.429(10) . ?
C12 C13 1.446(12) . ?
C13 C14 1.364(11) . ?
C13 C130 1.538(11) . ?
C14 C20 1.408(11) . ?
C15 C16 1.370(11) . ?
C15 C20 1.429(11) . ?
C16 C17 1.403(12) . ?
C16 C160 1.531(11) . ?
C17 C18 1.379(11) . ?
C18 C19 1.404(11) . ?
C19 C20 1.405(12) . ?
C21 C29 1.389(10) . ?
C21 C22 1.393(11) . ?
C22 C23 1.441(11) . ?
C23 C24 1.363(11) . ?
C23 C230 1.543(11) . ?
C24 C30 1.395(11) . ?
C25 C26 1.350(11) . ?
C25 C30 1.413(11) . ?
C26 C27 1.419(11) . ?
C26 C260 1.501(11) . ?
C26A C260 1.48(5) . ?
C26B C260 1.38(4) . ?
C26C C260 1.50(6) . ?
C27 C28 1.344(11) . ?
C28 C29 1.411(11) . ?
C29 C30 1.425(10) . ?
C31 C32 1.405(11) . ?
C31 C310 1.557(13) . ?
C32 C33 1.378(12) . ?
C33 C330 1.535(11) . ?
C41 C42 1.394(12) . ?
C41 C410 1.535(13) . ?
C42 C43 1.400(12) . ?
C43 C430 1.558(12) . ?
C51 C52 1.511(15) . ?
C52 C53 1.456(18) . ?
C53 C54 1.475(16) . ?
C61 C62 1.493(19) . ?
C62 C63 1.407(18) . ?
C63 C64 1.525(17) . ?
C71 C72 1.493(18) . ?
C72 C73 1.475(18) . ?
C73 C73 1.47(2) 2_878 ?
C130 C131 1.488(13) . ?
C130 C132 1.534(11) . ?
C130 C133 1.570(13) . ?
C160 C163 1.488(13) . ?
C160 C162 1.518(12) . ?
C160 C161 1.543(13) . ?
C230 C233 1.517(14) . ?
C230 C232 1.522(11) . ?
C230 C231 1.537(12) . ?
C260 C262 1.500(15) . ?
C260 C261 1.534(14) . ?
C260 C263 1.549(17) . ?
C310 C313 1.487(13) . ?
C310 C311 1.501(13) . ?
C310 C312 1.508(14) . ?
C330 C332 1.509(13) . ?
C330 C331 1.518(12) . ?
C330 C333 1.519(13) . ?
C410 C413 1.491(13) . ?
C410 C412 1.503(14) . ?
C410 C411 1.511(15) . ?
C430 C431 1.471(15) . ?
C430 C432 1.487(14) . ?
C430 C433 1.533(15) . ?
